data_4341012
loop_
_publ_author_name
'Kulmaczewski, Rafal'
'Shepherd, Helena J.'
'Cespedes, Oscar'
'Halcrow, Malcolm A.'

_publ_section_title
;
 A homologous series of [Fe(H&#x2082;Bpz&#x2082;)&#x2082;(L)]
 spin-crossover complexes with annelated bipyridyl co-ligands.
;
_journal_issue 18
_journal_name_full 'Inorganic chemistry'
_journal_page_first 9809
_journal_page_last 9817
_journal_paper_doi 10.1021/ic501402q
_journal_volume 53
_journal_year 2014
_chemical_formula_moiety 'C30 H26 B2 Fe N12, 1.5[C7 H8]'
_chemical_formula_sum 'C40.5 H38 B2 Fe N12'
_chemical_formula_weight 770.30
_chemical_name_systematic
;
Bis[di(pyrazol-1-yl)dihydridoborate][dipyrido[3,2-a:2'3'-c]phenazine]-
iron(II) sesqui-toluene solvate
;
_space_group_IT_number 2
_symmetry_cell_setting triclinic
_symmetry_space_group_name_Hall '-P 1'
_symmetry_space_group_name_H-M 'P -1'
_atom_sites_solution_hydrogens geom
_atom_sites_solution_primary direct
_atom_sites_solution_secondary difmap
_audit_creation_method SHELXL-97
_cell_angle_alpha 83.616(7)
_cell_angle_beta 87.214(6)
_cell_angle_gamma 87.797(5)
_cell_formula_units_Z 2
_cell_length_a 10.0879(7)
_cell_length_b 11.2920(8)
_cell_length_c 16.4894(15)
_cell_measurement_reflns_used 2512
_cell_measurement_temperature 140(2)
_cell_measurement_theta_max 26.29
_cell_measurement_theta_min 3.06
_cell_volume 1863.5(3)
_computing_cell_refinement 'CrysAlisPro, Agilent Technologies'
_computing_data_collection 'CrysAlisPro, Agilent Technologies'
_computing_data_reduction 'CrysAlisPro, Agilent Technologies'
_computing_molecular_graphics 'XSEED (Barbour, 2001)'
_computing_publication_material 'local program'
_computing_structure_refinement 'SHELXL-97 (Sheldrick, 1997)'
_computing_structure_solution 'SHELXS-97 (Sheldrick, 1990)'
_diffrn_ambient_temperature 140(2)
_diffrn_detector_area_resol_mean 5.3095
_diffrn_measured_fraction_theta_full 0.991
_diffrn_measured_fraction_theta_max 0.991
_diffrn_measurement_device_type 'SuperNova, Dual, Cu at zero, Atlas'
_diffrn_measurement_method '\w scans'
_diffrn_radiation_monochromator mirror
_diffrn_radiation_source 'SuperNova (Mo) X-ray Source'
_diffrn_radiation_type MoK\a
_diffrn_radiation_wavelength 0.71073
_diffrn_reflns_av_R_equivalents 0.0561
_diffrn_reflns_av_sigmaI/netI 0.1061
_diffrn_reflns_limit_h_max 10
_diffrn_reflns_limit_h_min -12
_diffrn_reflns_limit_k_max 13
_diffrn_reflns_limit_k_min -13
_diffrn_reflns_limit_l_max 19
_diffrn_reflns_limit_l_min -17
_diffrn_reflns_number 12007
_diffrn_reflns_theta_full 25.03
_diffrn_reflns_theta_max 25.03
_diffrn_reflns_theta_min 2.76
_diffrn_standards_decay_% 0
_diffrn_standards_interval_count 0
_diffrn_standards_interval_time 0
_diffrn_standards_number 0
_exptl_absorpt_coefficient_mu 0.454
_exptl_absorpt_correction_T_max 1.000
_exptl_absorpt_correction_T_min 0.705
_exptl_absorpt_correction_type multi-scan
_exptl_absorpt_process_details
; 
CrysAlisPro, Agilent Technologies,
Version 1.171.36.24 (release 03-12-2012 CrysAlis171 .NET)
Empirical absorption correction using spherical harmonics,
 implemented in SCALE3 ABSPACK scaling algorithm.
;
_exptl_crystal_colour violet
_exptl_crystal_density_diffrn 1.373
_exptl_crystal_density_method 'not measured'
_exptl_crystal_description fragment
_exptl_crystal_F_000 802
_exptl_crystal_size_max 0.26
_exptl_crystal_size_mid 0.18
_exptl_crystal_size_min 0.15
_refine_diff_density_max 0.388
_refine_diff_density_min -0.392
_refine_diff_density_rms 0.078
_refine_ls_extinction_method none
_refine_ls_goodness_of_fit_ref 1.076
_refine_ls_hydrogen_treatment constr
_refine_ls_matrix_type full
_refine_ls_number_parameters 498
_refine_ls_number_reflns 6530
_refine_ls_number_restraints 0
_refine_ls_restrained_S_all 1.076
_refine_ls_R_factor_all 0.1087
_refine_ls_R_factor_gt 0.0668
_refine_ls_shift/su_max 0.001
_refine_ls_shift/su_mean 0.000
_refine_ls_structure_factor_coef Fsqd
_refine_ls_weighting_details 'calc w=1/[\s^2^(Fo^2^)+(0.0487P)^2^+1.0052P] where P=(Fo^2^+2Fc^2^)/3'
_refine_ls_weighting_scheme calc
_refine_ls_wR_factor_gt 0.1366
_refine_ls_wR_factor_ref 0.1588
_reflns_number_gt 4369
_reflns_number_total 6530
_reflns_threshold_expression >2sigma(I)
_cod_data_source_file ic501402q_si_005.cif
_cod_data_source_block rk35140
_cod_depositor_comments
;
The following automatic conversions were performed:

'_symmetry_cell_setting' value 'Triclinic' changed to 'triclinic'
according to
/home/saulius/struct/COD-crude-data--automatic-downloads/rss-feeds/ACS/lib/dictionaries/cif_core.dic
dictionary named 'cif_core.dic' version 2.4.2 from 2011-04-26.

Automatic conversion script
Id: cif_fix_values 2281 2013-09-26 08:29:07Z andrius 

 Adding full bibliography for 4340990--4341018.cif.
;
_cod_original_formula_sum 'C40.50 H38 B2 Fe N12'
_cod_database_code 4341012

loop_
_symmetry_equiv_pos_as_xyz
'x, y, z'
'-x, -y, -z'

loop_
_atom_site_label
_atom_site_type_symbol
_atom_site_fract_x
_atom_site_fract_y
_atom_site_fract_z
_atom_site_U_iso_or_equiv
_atom_site_adp_type
_atom_site_occupancy
_atom_site_symmetry_multiplicity
_atom_site_calc_flag
_atom_site_refinement_flags
Fe1 Fe 0.41995(6) 0.20667(5) 0.25525(4) 0.02289(19) Uani 1 1 d .
B2 B 0.4309(5) 0.4405(4) 0.3681(3) 0.0325(13) Uani 1 1 d .
H2A H 0.3376 0.4626 0.3556 0.039 Uiso 1 1 calc R
H2B H 0.4626 0.4982 0.4032 0.039 Uiso 1 1 calc R
N3 N 0.4389(3) 0.3127(3) 0.4137(2) 0.0292(9) Uani 1 1 d .
N4 N 0.4179(3) 0.2118(3) 0.3763(2) 0.0269(9) Uani 1 1 d .
C5 C 0.4153(4) 0.1215(4) 0.4365(3) 0.0328(11) Uani 1 1 d .
H5 H 0.4027 0.0406 0.4287 0.039 Uiso 1 1 calc R
C6 C 0.4331(5) 0.1613(4) 0.5116(3) 0.0387(12) Uani 1 1 d .
H6 H 0.4348 0.1153 0.5634 0.046 Uiso 1 1 calc R
C7 C 0.4478(4) 0.2803(4) 0.4947(3) 0.0360(12) Uani 1 1 d .
H7 H 0.4621 0.3333 0.5341 0.043 Uiso 1 1 calc R
N8 N 0.5166(3) 0.4452(3) 0.2890(2) 0.0324(9) Uani 1 1 d .
N9 N 0.5119(3) 0.3631(3) 0.2338(2) 0.0243(8) Uani 1 1 d .
C10 C 0.5937(4) 0.4005(4) 0.1710(3) 0.0314(11) Uani 1 1 d .
H10 H 0.6112 0.3594 0.1242 0.038 Uiso 1 1 calc R
C11 C 0.6498(4) 0.5069(4) 0.1828(3) 0.0376(12) Uani 1 1 d .
H11 H 0.7102 0.5524 0.1472 0.045 Uiso 1 1 calc R
C12 C 0.5981(4) 0.5312(4) 0.2577(3) 0.0324(11) Uani 1 1 d .
H12 H 0.6173 0.5991 0.2838 0.039 Uiso 1 1 calc R
B13 B 0.5312(5) -0.0740(5) 0.2218(4) 0.0399(14) Uani 1 1 d .
H13A H 0.5645 -0.1578 0.2313 0.048 Uiso 1 1 calc R
H13B H 0.5211 -0.0536 0.1624 0.048 Uiso 1 1 calc R
N14 N 0.6297(3) 0.0091(3) 0.2529(2) 0.0311(9) Uani 1 1 d .
N15 N 0.5995(3) 0.1266(3) 0.2624(2) 0.0239(8) Uani 1 1 d .
C16 C 0.7109(4) 0.1710(4) 0.2864(3) 0.0333(11) Uani 1 1 d .
H16 H 0.7198 0.2510 0.2976 0.040 Uiso 1 1 calc R
C17 C 0.8120(5) 0.0825(5) 0.2925(3) 0.0484(14) Uani 1 1 d .
H17 H 0.9002 0.0903 0.3084 0.058 Uiso 1 1 calc R
C18 C 0.7571(4) -0.0172(4) 0.2709(3) 0.0426(13) Uani 1 1 d .
H18 H 0.8012 -0.0927 0.2689 0.051 Uiso 1 1 calc R
N19 N 0.3961(4) -0.0592(3) 0.2681(2) 0.0316(9) Uani 1 1 d .
N20 N 0.3328(3) 0.0485(3) 0.2746(2) 0.0264(8) Uani 1 1 d .
C21 C 0.2112(4) 0.0236(4) 0.3074(3) 0.0348(11) Uani 1 1 d .
H21 H 0.1451 0.0819 0.3199 0.042 Uiso 1 1 calc R
C22 C 0.1948(5) -0.0991(4) 0.3206(3) 0.0460(13) Uani 1 1 d .
H22 H 0.1183 -0.1401 0.3425 0.055 Uiso 1 1 calc R
C23 C 0.3132(5) -0.1466(4) 0.2950(3) 0.0450(14) Uani 1 1 d .
H23 H 0.3342 -0.2295 0.2960 0.054 Uiso 1 1 calc R
N24 N 0.2399(3) 0.2812(3) 0.2449(2) 0.0206(8) Uani 1 1 d .
C25 C 0.1956(4) 0.2881(3) 0.1682(3) 0.0238(10) Uani 1 1 d .
C26 C 0.0666(4) 0.3284(3) 0.1476(3) 0.0223(10) Uani 1 1 d .
C27 C -0.0197(4) 0.3594(3) 0.2103(3) 0.0274(10) Uani 1 1 d .
H27 H -0.1081 0.3860 0.1993 0.033 Uiso 1 1 calc R
C28 C 0.0240(4) 0.3514(4) 0.2886(3) 0.0284(10) Uani 1 1 d .
H28 H -0.0344 0.3722 0.3321 0.034 Uiso 1 1 calc R
C29 C 0.1536(4) 0.3127(3) 0.3037(3) 0.0263(10) Uani 1 1 d .
H29 H 0.1823 0.3083 0.3580 0.032 Uiso 1 1 calc R
N30 N 0.4089(3) 0.2068(3) 0.1359(2) 0.0259(9) Uani 1 1 d .
C31 C 0.2894(4) 0.2500(3) 0.1065(3) 0.0228(10) Uani 1 1 d .
C32 C 0.2581(4) 0.2541(3) 0.0253(3) 0.0229(10) Uani 1 1 d .
C33 C 0.3544(4) 0.2178(4) -0.0308(3) 0.0303(11) Uani 1 1 d .
H33 H 0.3370 0.2211 -0.0871 0.036 Uiso 1 1 calc R
C34 C 0.4765(4) 0.1765(4) -0.0021(3) 0.0326(11) Uani 1 1 d .
H34 H 0.5440 0.1506 -0.0389 0.039 Uiso 1 1 calc R
C35 C 0.5001(4) 0.1731(4) 0.0804(3) 0.0302(11) Uani 1 1 d .
H35 H 0.5850 0.1455 0.0984 0.036 Uiso 1 1 calc R
C36 C 0.1247(4) 0.2972(3) 0.0014(3) 0.0243(10) Uani 1 1 d .
C37 C 0.0298(4) 0.3326(3) 0.0623(3) 0.0245(10) Uani 1 1 d .
N38 N 0.0976(3) 0.3019(3) -0.0770(2) 0.0280(9) Uani 1 1 d .
N39 N -0.0921(3) 0.3711(3) 0.0440(2) 0.0289(9) Uani 1 1 d .
C40 C -0.0283(4) 0.3402(3) -0.0962(3) 0.0276(11) Uani 1 1 d .
C41 C -0.0642(5) 0.3453(4) -0.1788(3) 0.0346(12) Uani 1 1 d .
H41 H -0.0019 0.3215 -0.2194 0.041 Uiso 1 1 calc R
C42 C -0.1899(5) 0.3849(4) -0.1992(3) 0.0420(14) Uani 1 1 d .
H42 H -0.2137 0.3894 -0.2545 0.050 Uiso 1 1 calc R
C43 C -0.2836(5) 0.4187(4) -0.1399(3) 0.0398(13) Uani 1 1 d .
H43 H -0.3703 0.4450 -0.1554 0.048 Uiso 1 1 calc R
C44 C -0.2515(4) 0.4143(4) -0.0594(3) 0.0346(12) Uani 1 1 d .
H44 H -0.3156 0.4376 -0.0196 0.042 Uiso 1 1 calc R
C45 C -0.1224(4) 0.3750(3) -0.0362(3) 0.0286(11) Uani 1 1 d .
C46 C 0.0740(11) -0.0206(9) 0.0270(7) 0.042(2) Uiso 0.50 1 d P
C47 C -0.0443(13) 0.0239(10) 0.0623(8) 0.039(3) Uiso 0.50 1 d P
H47 H -0.0557 0.0345 0.1185 0.047 Uiso 0.50 1 calc PR
C48 C -0.1475(13) 0.0521(11) 0.0042(9) 0.061(3) Uiso 0.50 1 d P
H48 H -0.2294 0.0846 0.0242 0.073 Uiso 0.50 1 calc PR
C49 C -0.1367(16) 0.0358(12) -0.0771(9) 0.059(4) Uiso 0.50 1 d P
H49 H -0.2093 0.0537 -0.1115 0.071 Uiso 0.50 1 calc PR
C50 C -0.0228(11) -0.0054(9) -0.1054(7) 0.050(3) Uiso 0.50 1 d P
H50 H -0.0102 -0.0142 -0.1620 0.059 Uiso 0.50 1 calc PR
C51 C 0.0877(15) -0.0385(11) -0.0493(8) 0.046(4) Uiso 0.50 1 d P
H51 H 0.1683 -0.0728 -0.0696 0.055 Uiso 0.50 1 calc PR
C52 C 0.1894(14) -0.0552(13) 0.0773(9) 0.064(4) Uiso 0.50 1 d P
H52A H 0.1681 -0.0389 0.1337 0.096 Uiso 0.50 1 calc PR
H52B H 0.2659 -0.0091 0.0554 0.096 Uiso 0.50 1 calc PR
H52C H 0.2106 -0.1404 0.0761 0.096 Uiso 0.50 1 calc PR
C53 C 0.0402(5) 0.3173(5) 0.5590(4) 0.0506(14) Uani 1 1 d .
C54 C -0.0833(5) 0.3759(5) 0.5574(4) 0.0560(16) Uani 1 1 d .
H54 H -0.0967 0.4463 0.5837 0.067 Uiso 1 1 calc R
C55 C -0.1874(6) 0.3339(5) 0.5182(4) 0.0609(16) Uani 1 1 d .
H55 H -0.2700 0.3774 0.5161 0.073 Uiso 1 1 calc R
C56 C -0.1720(6) 0.2308(6) 0.4829(4) 0.0627(17) Uani 1 1 d .
H56 H -0.2450 0.2000 0.4586 0.075 Uiso 1 1 calc R
C57 C -0.0481(6) 0.1697(6) 0.4823(4) 0.0660(17) Uani 1 1 d .
H57 H -0.0356 0.0997 0.4554 0.079 Uiso 1 1 calc R
C58 C 0.0561(6) 0.2128(5) 0.5213(3) 0.0561(15) Uani 1 1 d .
H58 H 0.1393 0.1704 0.5224 0.067 Uiso 1 1 calc R
C59 C 0.1528(6) 0.3604(5) 0.6039(4) 0.0696(18) Uani 1 1 d .
H59A H 0.1971 0.4247 0.5693 0.104 Uiso 1 1 calc R
H59B H 0.2168 0.2943 0.6169 0.104 Uiso 1 1 calc R
H59C H 0.1177 0.3901 0.6545 0.104 Uiso 1 1 calc R

loop_
_atom_site_aniso_label
_atom_site_aniso_U_11
_atom_site_aniso_U_22
_atom_site_aniso_U_33
_atom_site_aniso_U_23
_atom_site_aniso_U_13
_atom_site_aniso_U_12
Fe1 0.0208(3) 0.0198(3) 0.0296(4) -0.0089(3) -0.0026(3) -0.0007(2)
B2 0.034(3) 0.021(3) 0.046(4) -0.020(2) -0.006(3) 0.002(2)
N3 0.032(2) 0.027(2) 0.031(2) -0.0145(17) -0.0075(17) 0.0035(16)
N4 0.0228(19) 0.025(2) 0.034(2) -0.0110(18) -0.0066(17) 0.0035(14)
C5 0.037(3) 0.023(2) 0.038(3) -0.005(2) -0.006(2) 0.0059(19)
C6 0.048(3) 0.038(3) 0.029(3) -0.002(2) -0.007(2) 0.013(2)
C7 0.040(3) 0.046(3) 0.025(3) -0.016(2) -0.007(2) 0.004(2)
N8 0.030(2) 0.024(2) 0.046(3) -0.0132(18) -0.0058(19) -0.0029(15)
N9 0.0213(18) 0.0169(18) 0.035(2) -0.0057(16) -0.0038(17) 0.0021(14)
C10 0.024(2) 0.026(2) 0.043(3) -0.002(2) 0.005(2) -0.0001(18)
C11 0.029(3) 0.029(3) 0.052(4) 0.010(2) -0.003(2) -0.0041(19)
C12 0.035(3) 0.018(2) 0.045(3) -0.002(2) -0.007(2) -0.0052(18)
B13 0.036(3) 0.034(3) 0.053(4) -0.020(3) -0.005(3) 0.006(2)
N14 0.029(2) 0.024(2) 0.041(2) -0.0080(17) -0.0012(18) 0.0039(15)
N15 0.0237(19) 0.0199(19) 0.029(2) -0.0082(16) -0.0044(16) 0.0022(14)
C16 0.028(2) 0.024(2) 0.049(3) -0.005(2) -0.007(2) -0.0048(18)
C17 0.028(3) 0.047(3) 0.071(4) -0.009(3) -0.012(3) 0.004(2)
C18 0.029(3) 0.032(3) 0.065(4) -0.004(3) -0.001(2) 0.012(2)
N19 0.035(2) 0.021(2) 0.041(2) -0.0132(17) 0.0005(18) -0.0050(16)
N20 0.0232(19) 0.026(2) 0.032(2) -0.0122(17) -0.0014(16) -0.0034(15)
C21 0.029(2) 0.033(3) 0.044(3) -0.011(2) 0.004(2) -0.0053(19)
C22 0.033(3) 0.043(3) 0.064(4) -0.009(3) 0.001(3) -0.018(2)
C23 0.046(3) 0.025(3) 0.068(4) -0.018(3) -0.003(3) -0.013(2)
N24 0.0223(18) 0.0194(18) 0.021(2) -0.0044(15) -0.0056(16) -0.0010(13)
C25 0.025(2) 0.014(2) 0.033(3) -0.0037(18) -0.001(2) -0.0041(16)
C26 0.019(2) 0.013(2) 0.036(3) -0.0069(18) -0.0022(19) -0.0018(15)
C27 0.022(2) 0.019(2) 0.042(3) -0.006(2) -0.002(2) 0.0015(16)
C28 0.029(2) 0.025(2) 0.032(3) -0.012(2) 0.002(2) -0.0003(18)
C29 0.027(2) 0.023(2) 0.032(3) -0.014(2) 0.004(2) -0.0045(17)
N30 0.0198(19) 0.0220(19) 0.037(2) -0.0082(16) -0.0058(17) 0.0035(14)
C31 0.024(2) 0.016(2) 0.030(3) -0.0059(18) -0.0033(19) 0.0003(16)
C32 0.024(2) 0.019(2) 0.028(3) -0.0074(18) -0.0036(19) -0.0043(16)
C33 0.036(3) 0.028(2) 0.028(3) -0.007(2) -0.005(2) 0.0005(19)
C34 0.033(3) 0.032(3) 0.034(3) -0.010(2) 0.005(2) 0.0031(19)
C35 0.023(2) 0.032(3) 0.036(3) -0.013(2) 0.002(2) 0.0052(18)
C36 0.025(2) 0.015(2) 0.033(3) -0.0057(19) -0.005(2) -0.0047(16)
C37 0.024(2) 0.017(2) 0.033(3) -0.0031(19) -0.003(2) -0.0042(16)
N38 0.033(2) 0.0193(18) 0.033(2) -0.0063(16) -0.0081(17) -0.0030(15)
N39 0.027(2) 0.0194(19) 0.042(2) -0.0057(17) -0.0081(18) -0.0013(15)
C40 0.035(3) 0.016(2) 0.033(3) -0.0013(19) -0.013(2) -0.0063(18)
C41 0.043(3) 0.025(2) 0.038(3) -0.006(2) -0.010(2) -0.006(2)
C42 0.046(3) 0.033(3) 0.049(3) 0.001(2) -0.026(3) -0.009(2)
C43 0.033(3) 0.031(3) 0.057(4) 0.000(2) -0.020(3) -0.005(2)
C44 0.030(3) 0.025(2) 0.050(3) -0.003(2) -0.014(2) -0.0027(18)
C45 0.034(3) 0.018(2) 0.035(3) -0.003(2) -0.011(2) -0.0046(18)
C53 0.047(3) 0.045(3) 0.057(4) 0.001(3) 0.013(3) -0.004(2)
C54 0.045(3) 0.039(3) 0.083(5) -0.009(3) 0.012(3) 0.000(2)
C55 0.053(4) 0.061(4) 0.068(4) -0.006(3) 0.007(3) 0.002(3)
C56 0.058(4) 0.079(5) 0.049(4) -0.003(3) 0.003(3) -0.003(3)
C57 0.072(4) 0.072(4) 0.056(4) -0.025(3) 0.008(3) 0.010(3)
C58 0.051(4) 0.063(4) 0.052(4) -0.006(3) 0.007(3) 0.005(3)
C59 0.059(4) 0.061(4) 0.088(5) -0.011(4) 0.012(4) -0.006(3)

loop_
_atom_type_symbol
_atom_type_description
_atom_type_scat_dispersion_real
_atom_type_scat_dispersion_imag
_atom_type_scat_source
C C 0.0033 0.0016 'International Tables Vol C Tables 4.2.6.8 and 6.1.1.4'
H H 0.0000 0.0000 'International Tables Vol C Tables 4.2.6.8 and 6.1.1.4'
B B 0.0013 0.0007 'International Tables Vol C Tables 4.2.6.8 and 6.1.1.4'
Fe Fe 0.3463 0.8444 'International Tables Vol C Tables 4.2.6.8 and 6.1.1.4'
N N 0.0061 0.0033 'International Tables Vol C Tables 4.2.6.8 and 6.1.1.4'

loop_
_geom_angle_atom_site_label_1
_geom_angle_atom_site_label_2
_geom_angle_atom_site_label_3
_geom_angle
_geom_angle_site_symmetry_3
N30 Fe1 N24 82.27(13) .
N30 Fe1 N15 95.91(14) .
N24 Fe1 N15 177.56(13) .
N30 Fe1 N4 175.87(13) .
N24 Fe1 N4 93.59(13) .
N15 Fe1 N4 88.22(13) .
N30 Fe1 N20 90.74(14) .
N24 Fe1 N20 87.44(13) .
N15 Fe1 N20 90.97(13) .
N4 Fe1 N20 89.00(14) .
N30 Fe1 N9 88.37(14) .
N24 Fe1 N9 93.91(13) .
N15 Fe1 N9 87.65(13) .
N4 Fe1 N9 92.00(14) .
N20 Fe1 N9 178.27(15) .
N8 B2 N3 109.6(4) .
N8 B2 H2A 109.7 .
N3 B2 H2A 109.7 .
N8 B2 H2B 109.7 .
N3 B2 H2B 109.7 .
H2A B2 H2B 108.2 .
C7 N3 N4 108.3(4) .
C7 N3 B2 128.1(4) .
N4 N3 B2 122.9(3) .
C5 N4 N3 105.6(3) .
C5 N4 Fe1 129.2(3) .
N3 N4 Fe1 124.5(3) .
N4 C5 C6 111.3(4) .
N4 C5 H5 124.4 .
C6 C5 H5 124.4 .
C7 C6 C5 104.7(4) .
C7 C6 H6 127.6 .
C5 C6 H6 127.6 .
N3 C7 C6 110.0(4) .
N3 C7 H7 125.0 .
C6 C7 H7 125.0 .
C12 N8 N9 108.5(4) .
C12 N8 B2 127.7(4) .
N9 N8 B2 123.6(3) .
C10 N9 N8 106.2(3) .
C10 N9 Fe1 128.3(3) .
N8 N9 Fe1 124.8(3) .
N9 C10 C11 111.3(4) .
N9 C10 H10 124.4 .
C11 C10 H10 124.4 .
C12 C11 C10 103.9(4) .
C12 C11 H11 128.0 .
C10 C11 H11 128.0 .
N8 C12 C11 110.1(4) .
N8 C12 H12 125.0 .
C11 C12 H12 125.0 .
N14 B13 N19 108.7(4) .
N14 B13 H13A 110.0 .
N19 B13 H13A 110.0 .
N14 B13 H13B 110.0 .
N19 B13 H13B 110.0 .
H13A B13 H13B 108.3 .
C18 N14 N15 109.8(3) .
C18 N14 B13 127.0(4) .
N15 N14 B13 123.1(3) .
C16 N15 N14 105.9(3) .
C16 N15 Fe1 127.5(3) .
N14 N15 Fe1 126.1(2) .
N15 C16 C17 110.2(4) .
N15 C16 H16 124.9 .
C17 C16 H16 124.9 .
C18 C17 C16 105.5(4) .
C18 C17 H17 127.3 .
C16 C17 H17 127.3 .
N14 C18 C17 108.7(4) .
N14 C18 H18 125.7 .
C17 C18 H18 125.7 .
C23 N19 N20 109.3(4) .
C23 N19 B13 126.2(4) .
N20 N19 B13 123.6(4) .
C21 N20 N19 105.7(3) .
C21 N20 Fe1 128.7(3) .
N19 N20 Fe1 124.9(3) .
N20 C21 C22 111.0(4) .
N20 C21 H21 124.5 .
C22 C21 H21 124.5 .
C23 C22 C21 104.1(4) .
C23 C22 H22 127.9 .
C21 C22 H22 127.9 .
N19 C23 C22 109.9(4) .
N19 C23 H23 125.0 .
C22 C23 H23 125.0 .
C29 N24 C25 117.1(3) .
C29 N24 Fe1 129.0(3) .
C25 N24 Fe1 113.5(3) .
N24 C25 C26 123.6(4) .
N24 C25 C31 115.9(3) .
C26 C25 C31 120.5(4) .
C27 C26 C25 117.4(4) .
C27 C26 C37 123.7(4) .
C25 C26 C37 118.8(4) .
C28 C27 C26 119.4(4) .
C28 C27 H27 120.3 .
C26 C27 H27 120.3 .
C27 C28 C29 119.7(4) .
C27 C28 H28 120.1 .
C29 C28 H28 120.1 .
N24 C29 C28 122.7(4) .
N24 C29 H29 118.6 .
C28 C29 H29 118.6 .
C35 N30 C31 116.3(4) .
C35 N30 Fe1 129.9(3) .
C31 N30 Fe1 113.8(3) .
N30 C31 C32 123.6(4) .
N30 C31 C25 114.3(3) .
C32 C31 C25 122.0(4) .
C31 C32 C33 118.8(4) .
C31 C32 C36 118.9(4) .
C33 C32 C36 122.3(4) .
C34 C33 C32 118.0(4) .
C34 C33 H33 121.0 .
C32 C33 H33 121.0 .
C33 C34 C35 120.1(4) .
C33 C34 H34 120.0 .
C35 C34 H34 120.0 .
N30 C35 C34 123.1(4) .
N30 C35 H35 118.4 .
C34 C35 H35 118.4 .
N38 C36 C37 122.6(4) .
N38 C36 C32 117.8(4) .
C37 C36 C32 119.5(4) .
N39 C37 C36 121.9(4) .
N39 C37 C26 118.0(4) .
C36 C37 C26 120.2(3) .
C36 N38 C40 115.8(4) .
C37 N39 C45 116.4(4) .
N38 C40 C45 121.7(4) .
N38 C40 C41 118.6(4) .
C45 C40 C41 119.7(4) .
C42 C41 C40 119.3(5) .
C42 C41 H41 120.4 .
C40 C41 H41 120.4 .
C41 C42 C43 121.2(4) .
C41 C42 H42 119.4 .
C43 C42 H42 119.4 .
C44 C43 C42 120.7(4) .
C44 C43 H43 119.7 .
C42 C43 H43 119.7 .
C43 C44 C45 119.7(5) .
C43 C44 H44 120.2 .
C45 C44 H44 120.2 .
N39 C45 C40 121.6(4) .
N39 C45 C44 119.0(4) .
C40 C45 C44 119.4(4) .
C51 C46 C47 123.1(11) .
C51 C46 C52 116.2(13) .
C47 C46 C52 120.6(12) .
C51 C46 C46 68.0(10) 2
C47 C46 C46 55.2(8) 2
C52 C46 C46 175.6(14) 2
C46 C47 C48 113.3(11) .
C46 C47 H47 123.4 .
C48 C47 H47 123.4 .
C49 C48 C47 125.5(13) .
C49 C48 H48 117.3 .
C47 C48 H48 117.3 .
C50 C49 C48 117.5(14) .
C50 C49 H49 121.2 .
C48 C49 H49 121.2 .
C49 C50 C51 120.2(13) .
C49 C50 H50 119.9 .
C51 C50 H50 119.9 .
C46 C51 C50 120.3(13) .
C46 C51 H51 119.8 .
C50 C51 H51 119.8 .
C46 C52 H52A 109.5 .
C46 C52 H52B 109.5 .
H52A C52 H52B 109.5 .
C46 C52 H52C 109.5 .
H52A C52 H52C 109.5 .
H52B C52 H52C 109.5 .
C54 C53 C58 117.9(5) .
C54 C53 C59 121.8(5) .
C58 C53 C59 120.2(5) .
C55 C54 C53 121.5(5) .
C55 C54 H54 119.2 .
C53 C54 H54 119.2 .
C56 C55 C54 120.2(5) .
C56 C55 H55 119.9 .
C54 C55 H55 119.9 .
C55 C56 C57 120.0(6) .
C55 C56 H56 120.0 .
C57 C56 H56 120.0 .
C58 C57 C56 119.4(6) .
C58 C57 H57 120.3 .
C56 C57 H57 120.3 .
C57 C58 C53 120.9(5) .
C57 C58 H58 119.5 .
C53 C58 H58 119.5 .
C53 C59 H59A 109.5 .
C53 C59 H59B 109.5 .
H59A C59 H59B 109.5 .
C53 C59 H59C 109.5 .
H59A C59 H59C 109.5 .
H59B C59 H59C 109.5 .

loop_
_geom_bond_atom_site_label_1
_geom_bond_atom_site_label_2
_geom_bond_distance
_geom_bond_site_symmetry_2
Fe1 N30 1.977(4) .
Fe1 N24 1.979(3) .
Fe1 N15 1.996(3) .
Fe1 N4 2.002(4) .
Fe1 N20 2.008(3) .
Fe1 N9 2.015(3) .
B2 N8 1.527(7) .
B2 N3 1.553(6) .
B2 H2A 0.9900 .
B2 H2B 0.9900 .
N3 C7 1.352(6) .
N3 N4 1.382(4) .
N4 C5 1.342(6) .
C5 C6 1.385(6) .
C5 H5 0.9500 .
C6 C7 1.354(7) .
C6 H6 0.9500 .
C7 H7 0.9500 .
N8 C12 1.339(6) .
N8 N9 1.372(5) .
N9 C10 1.334(6) .
C10 C11 1.384(6) .
C10 H10 0.9500 .
C11 C12 1.369(7) .
C11 H11 0.9500 .
C12 H12 0.9500 .
B13 N14 1.536(6) .
B13 N19 1.542(7) .
B13 H13A 0.9900 .
B13 H13B 0.9900 .
N14 C18 1.347(5) .
N14 N15 1.374(4) .
N15 C16 1.342(5) .
C16 C17 1.400(6) .
C16 H16 0.9500 .
C17 C18 1.363(7) .
C17 H17 0.9500 .
C18 H18 0.9500 .
N19 C23 1.342(6) .
N19 N20 1.364(5) .
N20 C21 1.344(6) .
C21 C22 1.393(6) .
C21 H21 0.9500 .
C22 C23 1.359(7) .
C22 H22 0.9500 .
C23 H23 0.9500 .
N24 C29 1.340(5) .
N24 C25 1.356(5) .
C25 C26 1.406(5) .
C25 C31 1.445(6) .
C26 C27 1.385(6) .
C26 C37 1.469(6) .
C27 C28 1.376(6) .
C27 H27 0.9500 .
C28 C29 1.389(6) .
C28 H28 0.9500 .
C29 H29 0.9500 .
N30 C35 1.341(6) .
N30 C31 1.372(5) .
C31 C32 1.386(6) .
C32 C33 1.391(6) .
C32 C36 1.471(5) .
C33 C34 1.386(6) .
C33 H33 0.9500 .
C34 C35 1.388(6) .
C34 H34 0.9500 .
C35 H35 0.9500 .
C36 N38 1.330(5) .
C36 C37 1.431(6) .
C37 N39 1.326(5) .
N38 C40 1.366(5) .
N39 C45 1.367(5) .
C40 C45 1.414(6) .
C40 C41 1.421(6) .
C41 C42 1.373(6) .
C41 H41 0.9500 .
C42 C43 1.400(7) .
C42 H42 0.9500 .
C43 C44 1.377(6) .
C43 H43 0.9500 .
C44 C45 1.416(6) .
C44 H44 0.9500 .
C46 C51 1.296(16) .
C46 C47 1.403(15) .
C46 C52 1.477(15) .
C46 C46 1.79(2) 2
C47 C48 1.451(16) .
C47 H47 0.9500 .
C48 C49 1.372(19) .
C48 H48 0.9500 .
C49 C50 1.308(17) .
C49 H49 0.9500 .
C50 C51 1.493(16) .
C50 H50 0.9500 .
C51 H51 0.9500 .
C52 H52A 0.9800 .
C52 H52B 0.9800 .
C52 H52C 0.9800 .
C53 C54 1.388(7) .
C53 C58 1.394(8) .
C53 C59 1.509(7) .
C54 C55 1.384(7) .
C54 H54 0.9500 .
C55 C56 1.360(8) .
C55 H55 0.9500 .
C56 C57 1.404(8) .
C56 H56 0.9500 .
C57 C58 1.390(8) .
C57 H57 0.9500 .
C58 H58 0.9500 .
C59 H59A 0.9800 .
C59 H59B 0.9800 .
C59 H59C 0.9800 .
